data_4125605
loop_
_publ_author_name
'Krautwald, Simon'
'Bezdek, M\'at\'e J'
'Chirik, Paul J.'

_publ_section_title
;
 Cobalt-Catalyzed 1,1-Diboration of Terminal Alkynes: Scope, Mechanism,
 and Synthetic Applications.
;
_journal_name_full 'Journal of the American Chemical Society'
_journal_paper_doi 10.1021/jacs.7b00445
_journal_year 2017
_chemical_formula_sum 'C41 H66 B2 Co N3 O4'
_chemical_formula_weight 745.51
_chemical_name_systematic
;
 ?
;
_space_group_crystal_system monoclinic
_space_group_IT_number 14
_space_group_name_Hall '-P 2yn'
_space_group_name_H-M_alt 'P 1 21/n 1'
_symmetry_space_group_name_Hall '-P 2yn'
_symmetry_space_group_name_H-M 'P 1 21/n 1'
_atom_sites_solution_hydrogens geom
_audit_creation_method SHELXL-2014
_cell_angle_alpha 90
_cell_angle_beta 93.4310(10)
_cell_angle_gamma 90
_cell_formula_units_Z 4
_cell_length_a 10.6307(4)
_cell_length_b 19.8075(7)
_cell_length_c 21.1800(7)
_cell_measurement_reflns_used 9211
_cell_measurement_temperature 100(2)
_cell_measurement_theta_max 66.66
_cell_measurement_theta_min 3.06
_cell_volume 4451.8(3)
_computing_cell_refinement 'Bruker SAINT'
_computing_data_collection 'Bruker APEX3'
_computing_data_reduction 'Bruker SAINT'
_computing_molecular_graphics 'ORTEP3 (Farraguia, 1994)'
_computing_structure_refinement 'SHELXL-97 (Sheldrick, 2008)'
_computing_structure_solution 'SHELXT (Sheldrick 2016)'
_diffrn_ambient_temperature 100(2)
_diffrn_measured_fraction_theta_full 0.975
_diffrn_measured_fraction_theta_max 0.992
_diffrn_measurement_device_type 'Bruker D8 Venture Photon 100 CMOS'
_diffrn_measurement_method 'phi and omega scans'
_diffrn_radiation_source 'I\mS microfocus source'
_diffrn_radiation_type CuK\a
_diffrn_radiation_wavelength 1.54178
_diffrn_reflns_av_R_equivalents 0.0237
_diffrn_reflns_av_unetI/netI 0.0194
_diffrn_reflns_Laue_measured_fraction_full 0.975
_diffrn_reflns_Laue_measured_fraction_max 0.992
_diffrn_reflns_limit_h_max 10
_diffrn_reflns_limit_h_min -12
_diffrn_reflns_limit_k_max 23
_diffrn_reflns_limit_k_min -20
_diffrn_reflns_limit_l_max 24
_diffrn_reflns_limit_l_min -25
_diffrn_reflns_number 32726
_diffrn_reflns_point_group_measured_fraction_full 0.975
_diffrn_reflns_point_group_measured_fraction_max 0.992
_diffrn_reflns_theta_full 67.679
_diffrn_reflns_theta_max 66.739
_diffrn_reflns_theta_min 3.057
_exptl_absorpt_coefficient_mu 3.320
_exptl_absorpt_correction_T_max 0.7528
_exptl_absorpt_correction_T_min 0.5682
_exptl_absorpt_correction_type multi-scan
_exptl_absorpt_process_details 'TWINABS BRUKER AXS'
_exptl_crystal_colour red
_exptl_crystal_density_diffrn 1.112
_exptl_crystal_description plate
_exptl_crystal_F_000 1608
_exptl_crystal_size_max 0.380
_exptl_crystal_size_mid 0.177
_exptl_crystal_size_min 0.138
_refine_diff_density_max 0.897
_refine_diff_density_min -0.424
_refine_diff_density_rms 0.053
_refine_ls_extinction_method none
_refine_ls_goodness_of_fit_ref 1.053
_refine_ls_hydrogen_treatment constr
_refine_ls_matrix_type full
_refine_ls_number_parameters 460
_refine_ls_number_reflns 7842
_refine_ls_number_restraints 0
_refine_ls_restrained_S_all 1.053
_refine_ls_R_factor_all 0.0401
_refine_ls_R_factor_gt 0.0381
_refine_ls_shift/su_max 0.002
_refine_ls_shift/su_mean 0.000
_refine_ls_structure_factor_coef Fsqd
_refine_ls_weighting_details 'w=1/[\s^2^(Fo^2^)+(0.0632P)^2^+2.5053P] where P=(Fo^2^+2Fc^2^)/3'
_refine_ls_weighting_scheme calc
_refine_ls_wR_factor_gt 0.1041
_refine_ls_wR_factor_ref 0.1059
_reflns_Friedel_coverage 0.000
_reflns_number_gt 7453
_reflns_number_total 7842
_reflns_threshold_expression 'I > 2\s(I)'
_cod_data_source_file ja7b00445_si_001.cif
_cod_data_source_block sk5
_cod_database_code 4125605
_shelx_space_group_comment
;
The symmetry employed for this shelxl refinement is uniquely defined
by the following loop, which should always be used as a source of
symmetry information in preference to the above space-group names.
They are only intended as comments.
;
_shelxl_version_number 2014-3

loop_
_space_group_symop_operation_xyz
'x, y, z'
'-x+1/2, y+1/2, -z+1/2'
'-x, -y, -z'
'x-1/2, -y-1/2, z-1/2'

loop_
_atom_site_label
_atom_site_type_symbol
_atom_site_fract_x
_atom_site_fract_y
_atom_site_fract_z
_atom_site_U_iso_or_equiv
_atom_site_adp_type
_atom_site_occupancy
_atom_site_site_symmetry_order
_atom_site_calc_flag
_atom_site_refinement_flags_posn
_atom_site_refinement_flags_adp
C1 C 0.39693(17) 0.48887(9) 0.77795(9) 0.0192(4) Uani 1 1 d . .
H1A H 0.3947 0.4534 0.8087 0.029 Uiso 1 1 calc R U
H1B H 0.3615 0.4728 0.7380 0.029 Uiso 1 1 calc R U
H1C H 0.4826 0.5026 0.7736 0.029 Uiso 1 1 calc R U
C2 C 0.32143(15) 0.54820(9) 0.79915(8) 0.0157(3) Uani 1 1 d . .
C3 C 0.26181(15) 0.54423(9) 0.85823(8) 0.0151(3) Uani 1 1 d . .
C4 C 0.24924(16) 0.48856(9) 0.89694(8) 0.0177(4) Uani 1 1 d . .
H4 H 0.2871 0.4477 0.8877 0.021 Uiso 1 1 calc R U
C5 C 0.17844(17) 0.49488(9) 0.95027(8) 0.0187(4) Uani 1 1 d . .
H5 H 0.1728 0.4587 0.9780 0.022 Uiso 1 1 calc R U
C6 C 0.11660(16) 0.55502(9) 0.96192(8) 0.0165(3) Uani 1 1 d . .
H6 H 0.0671 0.5585 0.9965 0.020 Uiso 1 1 calc R U
C7 C 0.12870(15) 0.60998(9) 0.92183(8) 0.0145(3) Uani 1 1 d . .
C8 C 0.06560(16) 0.67383(8) 0.92064(8) 0.0147(3) Uani 1 1 d . .
C9 C -0.02494(17) 0.69005(9) 0.97069(8) 0.0204(4) Uani 1 1 d . .
H9A H -0.0266 0.6533 1.0002 0.031 Uiso 1 1 calc R U
H9B H 0.0020 0.7304 0.9926 0.031 Uiso 1 1 calc R U
H9C H -0.1078 0.6967 0.9511 0.031 Uiso 1 1 calc R U
C10 C 0.35242(17) 0.62185(9) 0.70728(8) 0.0195(4) Uani 1 1 d . .
C11 C 0.28297(19) 0.58411(11) 0.65242(9) 0.0281(4) Uani 1 1 d . .
H11A H 0.3009 0.5362 0.6557 0.034 Uiso 1 1 calc R U
H11B H 0.1928 0.5904 0.6543 0.034 Uiso 1 1 calc R U
C12 C 0.3262(2) 0.61137(13) 0.58962(10) 0.0401(6) Uani 1 1 d . .
H12A H 0.2855 0.5860 0.5550 0.048 Uiso 1 1 calc R U
H12B H 0.3008 0.6582 0.5849 0.048 Uiso 1 1 calc R U
C13 C 0.4686(2) 0.60615(11) 0.58640(10) 0.0380(5) Uani 1 1 d . .
H13A H 0.4930 0.5590 0.5868 0.046 Uiso 1 1 calc R U
H13B H 0.4932 0.6258 0.5470 0.046 Uiso 1 1 calc R U
C14 C 0.5373(2) 0.64235(11) 0.64168(10) 0.0324(5) Uani 1 1 d . .
H14A H 0.5195 0.6903 0.6390 0.039 Uiso 1 1 calc R U
H14B H 0.6274 0.6362 0.6395 0.039 Uiso 1 1 calc R U
C15 C 0.49590(18) 0.61489(10) 0.70468(9) 0.0253(4) Uani 1 1 d . .
H15A H 0.5376 0.6398 0.7394 0.030 Uiso 1 1 calc R U
H15B H 0.5197 0.5678 0.7090 0.030 Uiso 1 1 calc R U
C16 C 0.03913(16) 0.78087(8) 0.86118(8) 0.0157(3) Uani 1 1 d . .
C17 C -0.09642(16) 0.78084(9) 0.83142(8) 0.0189(4) Uani 1 1 d . .
H17A H -0.1032 0.7495 0.7962 0.023 Uiso 1 1 calc R U
H17B H -0.1544 0.7666 0.8625 0.023 Uiso 1 1 calc R U
C18 C -0.13007(18) 0.85218(10) 0.80830(9) 0.0248(4) Uani 1 1 d . .
H18A H -0.0756 0.8647 0.7751 0.030 Uiso 1 1 calc R U
H18B H -0.2163 0.8527 0.7905 0.030 Uiso 1 1 calc R U
C19 C -0.1159(2) 0.90370(10) 0.86184(10) 0.0295(4) Uani 1 1 d . .
H19A H -0.1781 0.8946 0.8925 0.035 Uiso 1 1 calc R U
H19B H -0.1316 0.9486 0.8449 0.035 Uiso 1 1 calc R U
C20 C 0.01593(19) 0.90120(9) 0.89477(9) 0.0250(4) Uani 1 1 d . .
H20A H 0.0198 0.9317 0.9306 0.030 Uiso 1 1 calc R U
H20B H 0.0772 0.9162 0.8656 0.030 Uiso 1 1 calc R U
C21 C 0.04934(19) 0.82977(8) 0.91756(9) 0.0197(4) Uani 1 1 d . .
H21A H -0.0077 0.8158 0.9491 0.024 Uiso 1 1 calc R U
H21B H 0.1345 0.8291 0.9368 0.024 Uiso 1 1 calc R U
C22 C 0.11445(15) 0.75301(8) 0.70637(8) 0.0143(3) Uani 1 1 d . .
C23 C 0.09104(15) 0.69482(9) 0.73931(8) 0.0141(3) Uani 1 1 d . .
C24 C -0.02040(16) 0.64926(9) 0.72122(8) 0.0170(3) Uani 1 1 d . .
H24A H -0.0019 0.6244 0.6834 0.020 Uiso 1 1 calc R U
H24B H -0.0932 0.6775 0.7106 0.020 Uiso 1 1 calc R U
C25 C -0.05522(15) 0.59882(8) 0.77166(8) 0.0162(3) Uani 1 1 d . .
H25A H 0.0136 0.5671 0.7791 0.019 Uiso 1 1 calc R U
H25B H -0.0661 0.6228 0.8109 0.019 Uiso 1 1 calc R U
C26 C -0.17544(16) 0.55981(9) 0.75325(8) 0.0186(4) Uani 1 1 d . .
H26A H -0.1651 0.5370 0.7134 0.022 Uiso 1 1 calc R U
H26B H -0.2444 0.5916 0.7467 0.022 Uiso 1 1 calc R U
C27 C -0.21092(17) 0.50744(9) 0.80240(9) 0.0215(4) Uani 1 1 d . .
H27A H -0.2914 0.4877 0.7886 0.026 Uiso 1 1 calc R U
H27B H -0.1486 0.4716 0.8036 0.026 Uiso 1 1 calc R U
C28 C -0.22021(18) 0.53481(10) 0.86918(9) 0.0251(4) Uani 1 1 d . .
H28A H -0.2448 0.4983 0.8963 0.030 Uiso 1 1 calc R U
H28B H -0.1374 0.5501 0.8848 0.030 Uiso 1 1 calc R U
C29 C -0.3128(2) 0.59237(11) 0.87426(10) 0.0347(5) Uani 1 1 d . .
H29A H -0.3133 0.6068 0.9175 0.052 Uiso 1 1 calc R U
H29B H -0.2880 0.6294 0.8485 0.052 Uiso 1 1 calc R U
H29C H -0.3956 0.5774 0.8600 0.052 Uiso 1 1 calc R U
C30 C 0.40466(16) 0.80520(9) 0.80452(9) 0.0196(4) Uani 1 1 d . .
C31 C 0.40531(16) 0.85822(9) 0.74982(8) 0.0182(4) Uani 1 1 d . .
C32 C 0.3599(2) 0.83361(11) 0.86562(10) 0.0308(5) Uani 1 1 d . .
H32A H 0.4211 0.8651 0.8832 0.046 Uiso 1 1 calc R U
H32B H 0.2808 0.8563 0.8573 0.046 Uiso 1 1 calc R U
H32C H 0.3495 0.7975 0.8951 0.046 Uiso 1 1 calc R U
C33 C 0.52706(18) 0.76684(11) 0.81752(11) 0.0323(5) Uani 1 1 d . .
H33A H 0.5913 0.7974 0.8337 0.048 Uiso 1 1 calc R U
H33B H 0.5149 0.7320 0.8481 0.048 Uiso 1 1 calc R U
H33C H 0.5524 0.7469 0.7790 0.048 Uiso 1 1 calc R U
C34 C 0.42521(18) 0.93036(9) 0.77157(10) 0.0255(4) Uani 1 1 d . .
H34A H 0.5081 0.9350 0.7916 0.038 Uiso 1 1 calc R U
H34B H 0.4166 0.9601 0.7358 0.038 Uiso 1 1 calc R U
H34C H 0.3636 0.9418 0.8011 0.038 Uiso 1 1 calc R U
C35 C 0.49548(19) 0.84070(11) 0.69923(10) 0.0271(4) Uani 1 1 d . .
H35A H 0.5807 0.8438 0.7168 0.041 Uiso 1 1 calc R U
H35B H 0.4791 0.7956 0.6844 0.041 Uiso 1 1 calc R U
H35C H 0.4836 0.8717 0.6646 0.041 Uiso 1 1 calc R U
C36 C -0.00851(18) 0.83491(9) 0.55502(9) 0.0213(4) Uani 1 1 d . .
C37 C -0.12598(17) 0.79465(9) 0.57337(8) 0.0192(4) Uani 1 1 d . .
C38 C -0.03522(19) 0.90667(10) 0.53257(10) 0.0289(4) Uani 1 1 d . .
H38A H -0.0854 0.9056 0.4934 0.043 Uiso 1 1 calc R U
H38B H -0.0800 0.9304 0.5638 0.043 Uiso 1 1 calc R U
H38C H 0.0429 0.9294 0.5264 0.043 Uiso 1 1 calc R U
C39 C 0.0684(2) 0.79683(13) 0.50787(10) 0.0364(5) Uani 1 1 d . .
H39A H 0.0218 0.7947 0.4677 0.055 Uiso 1 1 calc R U
H39B H 0.1466 0.8200 0.5031 0.055 Uiso 1 1 calc R U
H39C H 0.0852 0.7519 0.5232 0.055 Uiso 1 1 calc R U
C40 C -0.22331(19) 0.83799(10) 0.60425(10) 0.0272(4) Uani 1 1 d . .
H40A H -0.2611 0.8687 0.5736 0.041 Uiso 1 1 calc R U
H40B H -0.2873 0.8095 0.6202 0.041 Uiso 1 1 calc R U
H40C H -0.1830 0.8631 0.6385 0.041 Uiso 1 1 calc R U
C41 C -0.1889(2) 0.75226(10) 0.52110(9) 0.0295(5) Uani 1 1 d . .
H41A H -0.2252 0.7813 0.4886 0.044 Uiso 1 1 calc R U
H41B H -0.1275 0.7233 0.5036 0.044 Uiso 1 1 calc R U
H41C H -0.2540 0.7253 0.5380 0.044 Uiso 1 1 calc R U
B1 B 0.23264(18) 0.78992(10) 0.73300(9) 0.0148(4) Uani 1 1 d . .
B2 B 0.03587(18) 0.77930(10) 0.64793(9) 0.0153(4) Uani 1 1 d . .
N1 N 0.30189(13) 0.60665(7) 0.76968(7) 0.0152(3) Uani 1 1 d . .
N2 N 0.20861(13) 0.60551(7) 0.87252(6) 0.0137(3) Uani 1 1 d . .
N3 N 0.09321(13) 0.71247(7) 0.87176(6) 0.0141(3) Uani 1 1 d . .
O1 O 0.30829(11) 0.75779(6) 0.77989(5) 0.0170(3) Uani 1 1 d . .
O2 O 0.27918(11) 0.85241(6) 0.71959(6) 0.0187(3) Uani 1 1 d . .
O3 O 0.06758(12) 0.83623(6) 0.61449(6) 0.0202(3) Uani 1 1 d . .
O4 O -0.07204(11) 0.74935(6) 0.62180(6) 0.0194(3) Uani 1 1 d . .
Co1 Co 0.19995(2) 0.67068(2) 0.81236(2) 0.01214(9) Uani 1 1 d . .

loop_
_atom_site_aniso_label
_atom_site_aniso_U_11
_atom_site_aniso_U_22
_atom_site_aniso_U_33
_atom_site_aniso_U_23
_atom_site_aniso_U_13
_atom_site_aniso_U_12
C1 0.0190(9) 0.0169(9) 0.0217(9) 0.0005(7) 0.0017(7) 0.0017(7)
C2 0.0117(8) 0.0176(9) 0.0174(8) -0.0004(7) -0.0021(6) -0.0018(6)
C3 0.0120(8) 0.0159(8) 0.0168(8) -0.0003(6) -0.0039(6) -0.0003(6)
C4 0.0176(8) 0.0148(8) 0.0205(9) 0.0008(7) -0.0021(7) -0.0003(6)
C5 0.0214(9) 0.0157(8) 0.0188(9) 0.0061(7) -0.0013(7) -0.0032(7)
C6 0.0160(8) 0.0192(9) 0.0142(8) 0.0012(6) 0.0001(6) -0.0035(7)
C7 0.0125(8) 0.0179(8) 0.0127(8) -0.0002(6) -0.0018(6) -0.0034(6)
C8 0.0136(8) 0.0163(9) 0.0142(8) -0.0005(6) 0.0002(7) -0.0028(6)
C9 0.0221(9) 0.0184(9) 0.0212(9) 0.0027(7) 0.0061(7) 0.0006(7)
C10 0.0220(9) 0.0225(9) 0.0144(9) 0.0036(7) 0.0049(7) 0.0029(7)
C11 0.0304(10) 0.0358(11) 0.0177(9) -0.0007(8) -0.0011(8) 0.0047(9)
C12 0.0582(15) 0.0446(13) 0.0173(10) 0.0043(9) 0.0009(10) 0.0109(11)
C13 0.0605(15) 0.0323(12) 0.0235(11) 0.0058(9) 0.0205(10) 0.0095(10)
C14 0.0398(12) 0.0248(11) 0.0348(12) 0.0060(9) 0.0205(9) 0.0035(9)
C15 0.0243(10) 0.0280(10) 0.0245(10) 0.0032(8) 0.0087(8) 0.0010(8)
C16 0.0169(8) 0.0140(8) 0.0160(8) 0.0009(6) -0.0010(7) 0.0016(6)
C17 0.0162(8) 0.0192(9) 0.0211(9) 0.0015(7) -0.0002(7) 0.0015(7)
C18 0.0197(9) 0.0257(10) 0.0283(10) 0.0060(8) -0.0030(8) 0.0058(8)
C19 0.0337(11) 0.0192(10) 0.0357(11) 0.0034(8) 0.0036(9) 0.0092(8)
C20 0.0366(11) 0.0155(9) 0.0228(9) -0.0011(7) 0.0018(8) 0.0008(8)
C21 0.0265(10) 0.0162(9) 0.0164(9) -0.0002(6) 0.0011(7) 0.0000(7)
C22 0.0142(8) 0.0156(8) 0.0132(8) 0.0006(6) 0.0013(6) 0.0010(6)
C23 0.0121(8) 0.0177(9) 0.0128(8) -0.0010(6) 0.0018(6) 0.0007(6)
C24 0.0168(8) 0.0177(9) 0.0160(8) 0.0009(7) -0.0016(7) -0.0021(7)
C25 0.0146(8) 0.0140(8) 0.0198(9) 0.0011(7) -0.0003(6) 0.0000(6)
C26 0.0148(8) 0.0191(9) 0.0217(9) -0.0031(7) 0.0005(7) -0.0014(7)
C27 0.0180(9) 0.0149(9) 0.0319(10) -0.0011(7) 0.0050(7) -0.0028(7)
C28 0.0255(10) 0.0261(10) 0.0240(10) 0.0047(8) 0.0033(8) -0.0078(8)
C29 0.0350(11) 0.0388(12) 0.0311(11) -0.0131(9) 0.0089(9) -0.0023(9)
C30 0.0165(8) 0.0201(9) 0.0215(9) 0.0038(7) -0.0041(7) -0.0064(7)
C31 0.0135(8) 0.0196(9) 0.0210(9) 0.0022(7) -0.0021(7) -0.0039(7)
C32 0.0317(11) 0.0407(12) 0.0196(10) -0.0014(8) -0.0020(8) -0.0166(9)
C33 0.0206(10) 0.0309(11) 0.0437(12) 0.0118(9) -0.0118(9) -0.0043(8)
C34 0.0219(9) 0.0195(10) 0.0348(11) 0.0013(8) -0.0014(8) -0.0053(7)
C35 0.0230(10) 0.0309(11) 0.0279(11) -0.0007(8) 0.0055(8) -0.0072(8)
C36 0.0218(9) 0.0260(10) 0.0155(9) 0.0056(7) -0.0040(7) 0.0014(7)
C37 0.0218(9) 0.0190(9) 0.0159(8) 0.0029(7) -0.0052(7) 0.0015(7)
C38 0.0278(10) 0.0284(11) 0.0290(10) 0.0127(8) -0.0098(8) -0.0034(8)
C39 0.0375(12) 0.0523(14) 0.0202(10) 0.0079(9) 0.0078(9) 0.0110(10)
C40 0.0218(10) 0.0324(11) 0.0271(10) 0.0027(8) -0.0005(8) 0.0052(8)
C41 0.0352(11) 0.0279(11) 0.0235(10) -0.0006(8) -0.0141(8) 0.0011(8)
B1 0.0145(9) 0.0158(9) 0.0143(9) 0.0027(7) 0.0024(7) 0.0010(7)
B2 0.0158(9) 0.0163(9) 0.0138(9) -0.0011(7) 0.0016(7) 0.0019(7)
N1 0.0138(7) 0.0185(7) 0.0133(7) 0.0020(6) -0.0001(5) 0.0001(5)
N2 0.0130(7) 0.0150(7) 0.0129(7) 0.0017(5) -0.0014(5) -0.0007(5)
N3 0.0144(7) 0.0134(7) 0.0143(7) 0.0011(5) -0.0021(5) -0.0007(5)
O1 0.0153(6) 0.0176(6) 0.0175(6) 0.0048(5) -0.0039(5) -0.0046(5)
O2 0.0153(6) 0.0183(6) 0.0218(6) 0.0056(5) -0.0042(5) -0.0031(5)
O3 0.0191(6) 0.0227(7) 0.0178(6) 0.0076(5) -0.0066(5) -0.0032(5)
O4 0.0209(6) 0.0191(6) 0.0172(6) 0.0046(5) -0.0063(5) -0.0015(5)
Co1 0.01270(15) 0.01279(15) 0.01084(15) 0.00287(9) 0.00000(10) 0.00077(10)

loop_
_atom_type_symbol
_atom_type_description
_atom_type_scat_dispersion_real
_atom_type_scat_dispersion_imag
_atom_type_scat_source
C C 0.0181 0.0091 'International Tables Vol C Tables 4.2.6.8 and 6.1.1.4'
H H 0.0000 0.0000 'International Tables Vol C Tables 4.2.6.8 and 6.1.1.4'
B B 0.0090 0.0039 'International Tables Vol C Tables 4.2.6.8 and 6.1.1.4'
N N 0.0311 0.0180 'International Tables Vol C Tables 4.2.6.8 and 6.1.1.4'
O O 0.0492 0.0322 'International Tables Vol C Tables 4.2.6.8 and 6.1.1.4'
Co Co -2.3653 3.6143 'International Tables Vol C Tables 4.2.6.8 and 6.1.1.4'

loop_
_geom_angle_atom_site_label_1
_geom_angle_atom_site_label_2
_geom_angle_atom_site_label_3
_geom_angle
C2 C1 H1A 109.5
C2 C1 H1B 109.5
H1A C1 H1B 109.5
C2 C1 H1C 109.5
H1A C1 H1C 109.5
H1B C1 H1C 109.5
N1 C2 C3 113.11(15)
N1 C2 C1 127.74(16)
C3 C2 C1 119.15(15)
N2 C3 C4 120.98(15)
N2 C3 C2 110.51(14)
C4 C3 C2 128.43(16)
C3 C4 C5 118.81(16)
C3 C4 H4 120.6
C5 C4 H4 120.6
C6 C5 C4 120.18(16)
C6 C5 H5 119.9
C4 C5 H5 119.9
C5 C6 C7 120.02(16)
C5 C6 H6 120.0
C7 C6 H6 120.0
N2 C7 C6 119.51(15)
N2 C7 C8 110.52(14)
C6 C7 C8 129.92(16)
N3 C8 C7 113.32(15)
N3 C8 C9 127.05(15)
C7 C8 C9 119.60(15)
C8 C9 H9A 109.5
C8 C9 H9B 109.5
H9A C9 H9B 109.5
C8 C9 H9C 109.5
H9A C9 H9C 109.5
H9B C9 H9C 109.5
N1 C10 C11 113.06(15)
N1 C10 C15 115.22(14)
C11 C10 C15 111.30(15)
C12 C11 C10 109.30(18)
C12 C11 H11A 109.8
C10 C11 H11A 109.8
C12 C11 H11B 109.8
C10 C11 H11B 109.8
H11A C11 H11B 108.3
C13 C12 C11 111.45(18)
C13 C12 H12A 109.3
C11 C12 H12A 109.3
C13 C12 H12B 109.3
C11 C12 H12B 109.3
H12A C12 H12B 108.0
C14 C13 C12 111.48(18)
C14 C13 H13A 109.3
C12 C13 H13A 109.3
C14 C13 H13B 109.3
C12 C13 H13B 109.3
H13A C13 H13B 108.0
C13 C14 C15 110.71(17)
C13 C14 H14A 109.5
C15 C14 H14A 109.5
C13 C14 H14B 109.5
C15 C14 H14B 109.5
H14A C14 H14B 108.1
C14 C15 C10 109.72(16)
C14 C15 H15A 109.7
C10 C15 H15A 109.7
C14 C15 H15B 109.7
C10 C15 H15B 109.7
H15A C15 H15B 108.2
N3 C16 C21 116.72(14)
N3 C16 C17 113.99(14)
C21 C16 C17 109.86(14)
C18 C17 C16 109.03(14)
C18 C17 H17A 109.9
C16 C17 H17A 109.9
C18 C17 H17B 109.9
C16 C17 H17B 109.9
H17A C17 H17B 108.3
C19 C18 C17 111.64(16)
C19 C18 H18A 109.3
C17 C18 H18A 109.3
C19 C18 H18B 109.3
C17 C18 H18B 109.3
H18A C18 H18B 108.0
C18 C19 C20 111.37(16)
C18 C19 H19A 109.4
C20 C19 H19A 109.4
C18 C19 H19B 109.4
C20 C19 H19B 109.4
H19A C19 H19B 108.0
C19 C20 C21 111.29(16)
C19 C20 H20A 109.4
C21 C20 H20A 109.4
C19 C20 H20B 109.4
C21 C20 H20B 109.4
H20A C20 H20B 108.0
C20 C21 C16 109.49(15)
C20 C21 H21A 109.8
C16 C21 H21A 109.8
C20 C21 H21B 109.8
C16 C21 H21B 109.8
H21A C21 H21B 108.2
C23 C22 B1 112.46(14)
C23 C22 B2 125.69(15)
B1 C22 B2 121.83(15)
C22 C23 C24 122.06(15)
C22 C23 Co1 119.58(12)
C24 C23 Co1 118.33(12)
C23 C24 C25 115.51(14)
C23 C24 H24A 108.4
C25 C24 H24A 108.4
C23 C24 H24B 108.4
C25 C24 H24B 108.4
H24A C24 H24B 107.5
C26 C25 C24 112.83(14)
C26 C25 H25A 109.0
C24 C25 H25A 109.0
C26 C25 H25B 109.0
C24 C25 H25B 109.0
H25A C25 H25B 107.8
C25 C26 C27 113.95(15)
C25 C26 H26A 108.8
C27 C26 H26A 108.8
C25 C26 H26B 108.8
C27 C26 H26B 108.8
H26A C26 H26B 107.7
C28 C27 C26 114.97(15)
C28 C27 H27A 108.5
C26 C27 H27A 108.5
C28 C27 H27B 108.5
C26 C27 H27B 108.5
H27A C27 H27B 107.5
C29 C28 C27 114.36(16)
C29 C28 H28A 108.7
C27 C28 H28A 108.7
C29 C28 H28B 108.7
C27 C28 H28B 108.7
H28A C28 H28B 107.6
C28 C29 H29A 109.5
C28 C29 H29B 109.5
H29A C29 H29B 109.5
C28 C29 H29C 109.5
H29A C29 H29C 109.5
H29B C29 H29C 109.5
O1 C30 C32 107.12(14)
O1 C30 C33 108.54(15)
C32 C30 C33 109.93(17)
O1 C30 C31 101.60(13)
C32 C30 C31 113.53(16)
C33 C30 C31 115.39(15)
O2 C31 C34 108.49(14)
O2 C31 C35 105.97(14)
C34 C31 C35 110.35(15)
O2 C31 C30 103.18(13)
C34 C31 C30 114.55(15)
C35 C31 C30 113.56(15)
C30 C32 H32A 109.5
C30 C32 H32B 109.5
H32A C32 H32B 109.5
C30 C32 H32C 109.5
H32A C32 H32C 109.5
H32B C32 H32C 109.5
C30 C33 H33A 109.5
C30 C33 H33B 109.5
H33A C33 H33B 109.5
C30 C33 H33C 109.5
H33A C33 H33C 109.5
H33B C33 H33C 109.5
C31 C34 H34A 109.5
C31 C34 H34B 109.5
H34A C34 H34B 109.5
C31 C34 H34C 109.5
H34A C34 H34C 109.5
H34B C34 H34C 109.5
C31 C35 H35A 109.5
C31 C35 H35B 109.5
H35A C35 H35B 109.5
C31 C35 H35C 109.5
H35A C35 H35C 109.5
H35B C35 H35C 109.5
O3 C36 C38 109.72(15)
O3 C36 C39 106.44(15)
C38 C36 C39 110.76(17)
O3 C36 C37 101.92(13)
C38 C36 C37 114.90(16)
C39 C36 C37 112.38(17)
O4 C37 C41 108.17(14)
O4 C37 C40 107.12(14)
C41 C37 C40 110.20(16)
O4 C37 C36 101.81(13)
C41 C37 C36 115.43(16)
C40 C37 C36 113.34(16)
C36 C38 H38A 109.5
C36 C38 H38B 109.5
H38A C38 H38B 109.5
C36 C38 H38C 109.5
H38A C38 H38C 109.5
H38B C38 H38C 109.5
C36 C39 H39A 109.5
C36 C39 H39B 109.5
H39A C39 H39B 109.5
C36 C39 H39C 109.5
H39A C39 H39C 109.5
H39B C39 H39C 109.5
C37 C40 H40A 109.5
C37 C40 H40B 109.5
H40A C40 H40B 109.5
C37 C40 H40C 109.5
H40A C40 H40C 109.5
H40B C40 H40C 109.5
C37 C41 H41A 109.5
C37 C41 H41B 109.5
H41A C41 H41B 109.5
C37 C41 H41C 109.5
H41A C41 H41C 109.5
H41B C41 H41C 109.5
O2 B1 O1 111.13(15)
O2 B1 C22 130.82(16)
O1 B1 C22 118.04(15)
O4 B2 O3 111.57(15)
O4 B2 C22 125.11(16)
O3 B2 C22 123.31(16)
C2 N1 C10 122.72(14)
C2 N1 Co1 115.49(11)
C10 N1 Co1 121.77(11)
C3 N2 C7 119.89(14)
C3 N2 Co1 118.45(11)
C7 N2 Co1 118.43(11)
C8 N3 C16 122.67(14)
C8 N3 Co1 115.15(11)
C16 N3 Co1 122.06(11)
B1 O1 C30 108.84(13)
B1 O1 Co1 106.82(10)
C30 O1 Co1 139.31(10)
B1 O2 C31 108.37(13)
B2 O3 C36 106.76(13)
B2 O4 C37 107.53(13)
N2 Co1 N1 81.65(6)
N2 Co1 N3 81.62(6)
N1 Co1 N3 163.02(6)
N2 Co1 C23 137.78(7)
N1 Co1 C23 96.54(6)
N3 Co1 C23 93.91(6)
N2 Co1 O1 140.39(5)
N1 Co1 O1 92.85(5)
N3 Co1 O1 101.88(5)
C23 Co1 O1 81.73(6)

loop_
_geom_bond_atom_site_label_1
_geom_bond_atom_site_label_2
_geom_bond_distance
C1 C2 1.507(2)
C1 H1A 0.9600
C1 H1B 0.9600
C1 H1C 0.9600
C2 N1 1.326(2)
C2 C3 1.438(2)
C3 N2 1.380(2)
C3 C4 1.385(2)
C4 C5 1.400(3)
C4 H4 0.9300
C5 C6 1.390(3)
C5 H5 0.9300
C6 C7 1.391(2)
C6 H6 0.9300
C7 N2 1.388(2)
C7 C8 1.431(2)
C8 N3 1.334(2)
C8 C9 1.508(2)
C9 H9A 0.9600
C9 H9B 0.9600
C9 H9C 0.9600
C10 N1 1.487(2)
C10 C11 1.533(3)
C10 C15 1.536(3)
C11 C12 1.531(3)
C11 H11A 0.9700
C11 H11B 0.9700
C12 C13 1.523(3)
C12 H12A 0.9700
C12 H12B 0.9700
C13 C14 1.522(3)
C13 H13A 0.9700
C13 H13B 0.9700
C14 C15 1.530(3)
C14 H14A 0.9700
C14 H14B 0.9700
C15 H15A 0.9700
C15 H15B 0.9700
C16 N3 1.484(2)
C16 C21 1.536(2)
C16 C17 1.538(2)
C17 C18 1.531(3)
C17 H17A 0.9700
C17 H17B 0.9700
C18 C19 1.526(3)
C18 H18A 0.9700
C18 H18B 0.9700
C19 C20 1.529(3)
C19 H19A 0.9700
C19 H19B 0.9700
C20 C21 1.530(2)
C20 H20A 0.9700
C20 H20B 0.9700
C21 H21A 0.9700
C21 H21B 0.9700
C22 C23 1.378(2)
C22 B1 1.532(2)
C22 B2 1.542(2)
C23 C24 1.520(2)
C23 Co1 1.9362(17)
C24 C25 1.524(2)
C24 H24A 0.9700
C24 H24B 0.9700
C25 C26 1.524(2)
C25 H25A 0.9700
C25 H25B 0.9700
C26 C27 1.533(2)
C26 H26A 0.9700
C26 H26B 0.9700
C27 C28 1.523(3)
C27 H27A 0.9700
C27 H27B 0.9700
C28 C29 1.514(3)
C28 H28A 0.9700
C28 H28B 0.9700
C29 H29A 0.9600
C29 H29B 0.9600
C29 H29C 0.9600
C30 O1 1.463(2)
C30 C32 1.514(3)
C30 C33 1.518(3)
C30 C31 1.564(2)
C31 O2 1.455(2)
C31 C34 1.512(3)
C31 C35 1.520(3)
C32 H32A 0.9600
C32 H32B 0.9600
C32 H32C 0.9600
C33 H33A 0.9600
C33 H33B 0.9600
C33 H33C 0.9600
C34 H34A 0.9600
C34 H34B 0.9600
C34 H34C 0.9600
C35 H35A 0.9600
C35 H35B 0.9600
C35 H35C 0.9600
C36 O3 1.456(2)
C36 C38 1.520(3)
C36 C39 1.527(3)
C36 C37 1.551(3)
C37 O4 1.455(2)
C37 C41 1.513(2)
C37 C40 1.522(3)
C38 H38A 0.9600
C38 H38B 0.9600
C38 H38C 0.9600
C39 H39A 0.9600
C39 H39B 0.9600
C39 H39C 0.9600
C40 H40A 0.9600
C40 H40B 0.9600
C40 H40C 0.9600
C41 H41A 0.9600
C41 H41B 0.9600
C41 H41C 0.9600
B1 O2 1.369(2)
B1 O1 1.394(2)
B2 O4 1.378(2)
B2 O3 1.384(2)
N1 Co1 1.9280(14)
N2 Co1 1.8123(14)
N3 Co1 1.9303(14)
O1 Co1 2.2071(12)

loop_
_geom_torsion_atom_site_label_1
_geom_torsion_atom_site_label_2
_geom_torsion_atom_site_label_3
_geom_torsion_atom_site_label_4
_geom_torsion
N1 C2 C3 N2 -5.8(2)
C1 C2 C3 N2 173.76(14)
N1 C2 C3 C4 171.10(16)
C1 C2 C3 C4 -9.3(3)
N2 C3 C4 C5 1.7(2)
C2 C3 C4 C5 -174.97(16)
C3 C4 C5 C6 3.4(3)
C4 C5 C6 C7 -2.4(3)
C5 C6 C7 N2 -3.8(2)
C5 C6 C7 C8 173.31(17)
N2 C7 C8 N3 2.8(2)
C6 C7 C8 N3 -174.52(16)
N2 C7 C8 C9 -179.19(14)
C6 C7 C8 C9 3.5(3)
N1 C10 C11 C12 170.77(16)
C15 C10 C11 C12 -57.7(2)
C10 C11 C12 C13 56.2(2)
C11 C12 C13 C14 -56.3(3)
C12 C13 C14 C15 56.3(2)
C13 C14 C15 C10 -56.9(2)
N1 C10 C15 C14 -171.19(16)
C11 C10 C15 C14 58.4(2)
N3 C16 C17 C18 -166.48(14)
C21 C16 C17 C18 60.36(18)
C16 C17 C18 C19 -57.4(2)
C17 C18 C19 C20 54.7(2)
C18 C19 C20 C21 -54.4(2)
C19 C20 C21 C16 57.2(2)
N3 C16 C21 C20 167.73(15)
C17 C16 C21 C20 -60.52(19)
B1 C22 C23 C24 -179.36(15)
B2 C22 C23 C24 -1.0(3)
B1 C22 C23 Co1 2.3(2)
B2 C22 C23 Co1 -179.34(13)
C22 C23 C24 C25 -163.51(15)
Co1 C23 C24 C25 14.9(2)
C23 C24 C25 C26 174.10(14)
C24 C25 C26 C27 178.55(15)
C25 C26 C27 C28 53.8(2)
C26 C27 C28 C29 57.1(2)
O1 C30 C31 O2 25.53(16)
C32 C30 C31 O2 -89.12(17)
C33 C30 C31 O2 142.71(16)
O1 C30 C31 C34 143.25(15)
C32 C30 C31 C34 28.6(2)
C33 C30 C31 C34 -99.6(2)
O1 C30 C31 C35 -88.70(17)
C32 C30 C31 C35 156.66(16)
C33 C30 C31 C35 28.5(2)
O3 C36 C37 O4 -31.53(16)
C38 C36 C37 O4 -150.10(15)
C39 C36 C37 O4 82.04(17)
O3 C36 C37 C41 -148.41(15)
C38 C36 C37 C41 93.0(2)
C39 C36 C37 C41 -34.8(2)
O3 C36 C37 C40 83.16(17)
C38 C36 C37 C40 -35.4(2)
C39 C36 C37 C40 -163.27(16)
C23 C22 B1 O2 -170.77(18)
B2 C22 B1 O2 10.8(3)
C23 C22 B1 O1 7.7(2)
B2 C22 B1 O1 -170.75(15)
C23 C22 B2 O4 2.5(3)
B1 C22 B2 O4 -179.19(16)
C23 C22 B2 O3 -176.34(16)
B1 C22 B2 O3 1.9(3)
C3 C2 N1 C10 -178.90(14)
C1 C2 N1 C10 1.5(3)
C3 C2 N1 Co1 -0.13(18)
C1 C2 N1 Co1 -179.70(13)
C11 C10 N1 C2 73.0(2)
C15 C10 N1 C2 -56.5(2)
C11 C10 N1 Co1 -105.65(16)
C15 C10 N1 Co1 124.79(14)
C4 C3 N2 C7 -7.9(2)
C2 C3 N2 C7 169.33(14)
C4 C3 N2 Co1 -167.25(12)
C2 C3 N2 Co1 9.96(17)
C6 C7 N2 C3 8.9(2)
C8 C7 N2 C3 -168.75(14)
C6 C7 N2 Co1 168.24(12)
C8 C7 N2 Co1 -9.37(18)
C7 C8 N3 C16 -179.71(14)
C9 C8 N3 C16 2.4(3)
C7 C8 N3 Co1 4.29(18)
C9 C8 N3 Co1 -173.57(14)
C21 C16 N3 C8 50.8(2)
C17 C16 N3 C8 -79.06(19)
C21 C16 N3 Co1 -133.52(13)
C17 C16 N3 Co1 96.66(15)
O2 B1 O1 C30 6.64(19)
C22 B1 O1 C30 -172.13(15)
O2 B1 O1 Co1 166.70(11)
C22 B1 O1 Co1 -12.07(18)
C32 C30 O1 B1 99.35(17)
C33 C30 O1 B1 -142.00(16)
C31 C30 O1 B1 -19.96(17)
C32 C30 O1 Co1 -50.6(2)
C33 C30 O1 Co1 68.0(2)
C31 C30 O1 Co1 -169.93(12)
O1 B1 O2 C31 11.33(19)
C22 B1 O2 C31 -170.10(18)
C34 C31 O2 B1 -144.94(15)
C35 C31 O2 B1 96.56(16)
C30 C31 O2 B1 -23.05(18)
O4 B2 O3 C36 -13.04(19)
C22 B2 O3 C36 165.98(16)
C38 C36 O3 B2 149.66(16)
C39 C36 O3 B2 -90.44(18)
C37 C36 O3 B2 27.47(17)
O3 B2 O4 C37 -8.72(19)
C22 B2 O4 C37 172.28(16)
C41 C37 O4 B2 147.01(16)
C40 C37 O4 B2 -94.21(17)
C36 C37 O4 B2 24.99(17)
C3 N2 Co1 N1 -8.09(12)
C7 N2 Co1 N1 -167.77(13)
C3 N2 Co1 N3 169.03(12)
C7 N2 Co1 N3 9.35(12)
C3 N2 Co1 C23 82.45(15)
C7 N2 Co1 C23 -77.23(15)
C3 N2 Co1 O1 -92.44(14)
C7 N2 Co1 O1 107.88(12)
